data_4313650
loop_
_publ_author_name
'Richard D. Adams'
'Burjor Captain'
'O-Sung Kwon'
'Shaobin Miao'

_publ_section_title
;
 New Disulfido Molybdenum-Manganese Complexes Exhibit Facile Addition of
 Small Molecules to the Sulfur Atoms
;
_journal_name_full 'Inorganic Chemistry'
_journal_page_first 3356
_journal_page_last 3365
_journal_paper_doi 10.1021/ic030034i
_journal_volume 42
_journal_year 2003
_chemical_formula_sum 'C10 H5 Mn Mo O5 S2'
_chemical_formula_weight 420.14
_chemical_name_systematic
;
  ?
;
_space_group_IT_number 14
_symmetry_cell_setting monoclinic
_symmetry_space_group_name_Hall '-P 2yn'
_symmetry_space_group_name_H-M 'P 1 21/n 1'
_atom_sites_solution_hydrogens geom
_atom_sites_solution_primary direct
_atom_sites_solution_secondary difmap
_audit_creation_method SHELXL-97
_cell_angle_alpha 90.00
_cell_angle_beta 98.005(3)
_cell_angle_gamma 90.00
_cell_formula_units_Z 4
_cell_length_a 11.0575(11)
_cell_length_b 8.2471(8)
_cell_length_c 14.5820(15)
_cell_measurement_reflns_used 1024
_cell_measurement_temperature 293(2)
_cell_measurement_theta_max 21.21
_cell_measurement_theta_min 2.49
_cell_volume 1316.8(2)
_computing_cell_refinement 'SAINT+ NT V6.02a (Bruker, 1998)'
_computing_data_collection 'SMART NT V5.619 (Bruker, 2000)'
_computing_data_reduction 'SAINT+ NT V6.02a'
_computing_molecular_graphics 'SHELXTL V5.1 (Sheldrick, 1997)'
_computing_publication_material 'SHELXTL V5.1'
_computing_structure_refinement 'SHELXL-97 (Sheldrick, 1997)'
_computing_structure_solution 'SHELXS-97 (Sheldrick, 1990)'
_diffrn_ambient_temperature 293(2)
_diffrn_measured_fraction_theta_full 0.999
_diffrn_measured_fraction_theta_max 0.999
_diffrn_measurement_device_type 'Bruker SMART APEX CCD diffractometer'
_diffrn_measurement_method 'omega scans'
_diffrn_radiation_monochromator graphite
_diffrn_radiation_source 'fine-focus sealed tube'
_diffrn_radiation_type MoK\a
_diffrn_radiation_wavelength 0.71073
_diffrn_reflns_av_R_equivalents 0.0557
_diffrn_reflns_av_sigmaI/netI 0.0575
_diffrn_reflns_limit_h_max 13
_diffrn_reflns_limit_h_min -13
_diffrn_reflns_limit_k_max 9
_diffrn_reflns_limit_k_min -8
_diffrn_reflns_limit_l_max 17
_diffrn_reflns_limit_l_min -13
_diffrn_reflns_number 7693
_diffrn_reflns_theta_full 25.02
_diffrn_reflns_theta_max 25.02
_diffrn_reflns_theta_min 2.17
_diffrn_standards_decay_% <1
_exptl_absorpt_coefficient_mu 2.237
_exptl_absorpt_correction_T_max 1
_exptl_absorpt_correction_T_min 0.877902
_exptl_absorpt_correction_type SADABS
_exptl_absorpt_process_details '(SADABS, Bruker, 1997)'
_exptl_crystal_colour red
_exptl_crystal_density_diffrn 2.119
_exptl_crystal_density_method 'not measured'
_exptl_crystal_description block
_exptl_crystal_F_000 816
_exptl_crystal_size_max 0.04
_exptl_crystal_size_mid 0.03
_exptl_crystal_size_min 0.01
_refine_diff_density_max 0.481
_refine_diff_density_min -0.369
_refine_diff_density_rms 0.102
_refine_ls_extinction_method none
_refine_ls_goodness_of_fit_ref 1.021
_refine_ls_hydrogen_treatment mixed
_refine_ls_matrix_type full
_refine_ls_number_parameters 172
_refine_ls_number_reflns 2327
_refine_ls_number_restraints 0
_refine_ls_restrained_S_all 1.021
_refine_ls_R_factor_all 0.0671
_refine_ls_R_factor_gt 0.0403
_refine_ls_shift/su_max 0.000
_refine_ls_shift/su_mean 0.000
_refine_ls_structure_factor_coef Fsqd
_refine_ls_weighting_details 'calc w=1/[\s^2^(Fo^2^)+(0.0291P)^2^+0.0000P] where P=(Fo^2^+2Fc^2^)/3'
_refine_ls_weighting_scheme calc
_refine_ls_wR_factor_gt 0.0699
_refine_ls_wR_factor_ref 0.0769
_reflns_number_gt 1721
_reflns_number_total 2327
_reflns_threshold_expression >2sigma(I)
_cod_data_source_file ic030034i_01.cif
_cod_data_source_block miaomoms
_cod_depositor_comments
;
The following automatic conversions were performed:

'_symmetry_cell_setting' value 'Monoclinic' changed to 'monoclinic'
according to the built-in table from CIF Core dictionary named
'cif_core.dic' version 2.4.1 from 2010-06-29.

Automatic conversion script
Id: cif_fix_values 1646 2011-03-28 12:23:43Z adriana 
;
_cod_database_code 4313650

loop_
_symmetry_equiv_pos_as_xyz
'x, y, z'
'-x+1/2, y+1/2, -z+1/2'
'-x, -y, -z'
'x-1/2, -y-1/2, z-1/2'

loop_
_atom_site_label
_atom_site_type_symbol
_atom_site_fract_x
_atom_site_fract_y
_atom_site_fract_z
_atom_site_U_iso_or_equiv
_atom_site_adp_type
_atom_site_occupancy
_atom_site_symmetry_multiplicity
_atom_site_calc_flag
_atom_site_refinement_flags
_atom_site_disorder_assembly
_atom_site_disorder_group
Mn1 Mn 0.70839(7) 0.54802(9) 0.36786(6) 0.0366(2) Uani 1 1 d . . .
Mo1 Mo 0.72800(4) 0.72167(5) 0.53764(3) 0.03368(15) Uani 1 1 d . . .
S1 S 0.65194(14) 0.81400(17) 0.38147(11) 0.0440(4) Uani 1 1 d . . .
S2 S 0.54459(13) 0.64437(18) 0.43264(11) 0.0440(4) Uani 1 1 d . . .
C1 C 0.6728(6) 0.9715(7) 0.5967(5) 0.0567(17) Uani 1 1 d . . .
H1 H 0.6397 1.0559 0.5590 0.068 Uiso 1 1 calc R . .
C2 C 0.6062(6) 0.8538(8) 0.6353(5) 0.0588(18) Uani 1 1 d . . .
H2 H 0.5216 0.8448 0.6280 0.071 Uiso 1 1 calc R . .
C3 C 0.6898(8) 0.7508(8) 0.6873(4) 0.067(2) Uani 1 1 d . . .
H3 H 0.6707 0.6609 0.7210 0.081 Uiso 1 1 calc R . .
C4 C 0.8077(7) 0.8073(9) 0.6798(5) 0.068(2) Uani 1 1 d . . .
H4 H 0.8805 0.7615 0.7077 0.082 Uiso 1 1 calc R . .
C5 C 0.7965(6) 0.9442(8) 0.6230(5) 0.0620(19) Uani 1 1 d . . .
H5 H 0.8603 1.0057 0.6059 0.074 Uiso 1 1 calc R . .
C10 C 0.7181(5) 0.3372(7) 0.3941(4) 0.0459(15) Uani 1 1 d . . .
C11 C 0.8556(6) 0.5486(7) 0.3307(4) 0.0490(16) Uani 1 1 d . . .
C12 C 0.6364(5) 0.5048(7) 0.2538(5) 0.0497(16) Uani 1 1 d . . .
C20 C 0.8972(5) 0.7145(7) 0.5068(4) 0.0443(14) Uani 1 1 d . . .
C21 C 0.7614(5) 0.4926(7) 0.5724(4) 0.0421(14) Uani 1 1 d . . .
O10 O 0.7227(4) 0.2007(5) 0.4097(3) 0.0731(14) Uani 1 1 d . . .
O11 O 0.9500(4) 0.5450(6) 0.3057(3) 0.0784(15) Uani 1 1 d . . .
O12 O 0.5907(4) 0.4732(6) 0.1800(4) 0.0809(16) Uani 1 1 d . . .
O20 O 0.9981(4) 0.7183(6) 0.4968(3) 0.0683(13) Uani 1 1 d . . .
O21 O 0.7813(4) 0.3646(5) 0.6017(3) 0.0543(11) Uani 1 1 d . . .

loop_
_atom_site_aniso_label
_atom_site_aniso_U_11
_atom_site_aniso_U_22
_atom_site_aniso_U_33
_atom_site_aniso_U_23
_atom_site_aniso_U_13
_atom_site_aniso_U_12
Mn1 0.0363(5) 0.0364(5) 0.0375(6) -0.0026(4) 0.0059(4) -0.0012(4)
Mo1 0.0367(3) 0.0323(3) 0.0332(3) 0.0000(2) 0.0090(2) 0.0004(2)
S1 0.0527(9) 0.0358(9) 0.0434(10) 0.0071(7) 0.0069(7) 0.0007(7)
S2 0.0335(8) 0.0467(9) 0.0524(11) 0.0024(7) 0.0081(7) 0.0000(6)
C1 0.065(4) 0.046(4) 0.060(5) -0.006(3) 0.015(4) 0.013(3)
C2 0.060(4) 0.070(5) 0.053(5) -0.016(4) 0.031(4) -0.003(4)
C3 0.118(6) 0.054(5) 0.035(4) 0.003(3) 0.033(4) 0.007(4)
C4 0.073(5) 0.086(6) 0.041(5) -0.022(4) -0.007(4) 0.016(4)
C5 0.074(5) 0.047(4) 0.067(5) -0.024(4) 0.017(4) -0.006(3)
C10 0.047(4) 0.046(4) 0.044(4) -0.006(3) 0.002(3) 0.002(3)
C11 0.053(4) 0.054(4) 0.040(4) -0.011(3) 0.007(3) -0.001(3)
C12 0.043(4) 0.052(4) 0.054(5) -0.004(3) 0.004(3) 0.004(3)
C20 0.043(4) 0.055(4) 0.035(4) -0.005(3) 0.005(3) 0.003(3)
C21 0.037(3) 0.048(4) 0.041(4) 0.003(3) 0.005(3) 0.001(3)
O10 0.099(4) 0.038(3) 0.081(4) -0.005(2) 0.009(3) -0.003(3)
O11 0.049(3) 0.125(4) 0.064(4) -0.031(3) 0.022(3) -0.010(3)
O12 0.070(3) 0.109(4) 0.058(4) -0.023(3) -0.010(3) 0.003(3)
O20 0.040(3) 0.102(4) 0.063(3) -0.012(3) 0.010(2) -0.001(3)
O21 0.063(3) 0.044(3) 0.057(3) 0.012(2) 0.010(2) 0.006(2)

loop_
_atom_type_symbol
_atom_type_description
_atom_type_scat_dispersion_real
_atom_type_scat_dispersion_imag
_atom_type_scat_source
C C 0.0033 0.0016 'International Tables Vol C Tables 4.2.6.8 and 6.1.1.4'
H H 0.0000 0.0000 'International Tables Vol C Tables 4.2.6.8 and 6.1.1.4'
O O 0.0106 0.0060 'International Tables Vol C Tables 4.2.6.8 and 6.1.1.4'
S S 0.1246 0.1234 'International Tables Vol C Tables 4.2.6.8 and 6.1.1.4'
Mn Mn 0.3368 0.7283 'International Tables Vol C Tables 4.2.6.8 and 6.1.1.4'
Mo Mo -1.6832 0.6857 'International Tables Vol C Tables 4.2.6.8 and 6.1.1.4'

loop_
_geom_angle_atom_site_label_1
_geom_angle_atom_site_label_2
_geom_angle_atom_site_label_3
_geom_angle
_geom_angle_site_symmetry_1
_geom_angle_site_symmetry_3
_geom_angle_publ_flag
C12 Mn1 C10 90.6(3) . . ?
C12 Mn1 C11 91.4(3) . . ?
C10 Mn1 C11 92.2(3) . . ?
C12 Mn1 S1 100.41(19) . . ?
C10 Mn1 S1 157.4(2) . . ?
C11 Mn1 S1 107.09(19) . . ?
C12 Mn1 S2 100.26(19) . . ?
C10 Mn1 S2 106.06(19) . . ?
C11 Mn1 S2 158.08(19) . . ?
S1 Mn1 S2 52.77(6) . . ?
C12 Mn1 Mo1 152.39(19) . . ?
C10 Mn1 Mo1 108.05(19) . . ?
C11 Mn1 Mo1 107.50(19) . . ?
S1 Mn1 Mo1 55.40(4) . . ?
S2 Mn1 Mo1 55.71(4) . . ?
C21 Mo1 C20 83.2(2) . . ?
C21 Mo1 C4 91.6(3) . . ?
C20 Mo1 C4 87.5(3) . . ?
C21 Mo1 C5 126.2(3) . . ?
C20 Mo1 C5 84.0(2) . . ?
C4 Mo1 C5 35.8(2) . . ?
C21 Mo1 C3 84.7(2) . . ?
C20 Mo1 C3 121.5(3) . . ?
C4 Mo1 C3 36.0(2) . . ?
C5 Mo1 C3 59.2(2) . . ?
C21 Mo1 C1 142.5(2) . . ?
C20 Mo1 C1 114.3(2) . . ?
C4 Mo1 C1 58.3(2) . . ?
C5 Mo1 C1 34.8(2) . . ?
C3 Mo1 C1 57.8(2) . . ?
C21 Mo1 C2 112.8(2) . . ?
C20 Mo1 C2 141.8(2) . . ?
C4 Mo1 C2 58.8(3) . . ?
C5 Mo1 C2 58.3(2) . . ?
C3 Mo1 C2 35.0(2) . . ?
C1 Mo1 C2 34.2(2) . . ?
C21 Mo1 S1 124.48(18) . . ?
C20 Mo1 S1 90.64(17) . . ?
C4 Mo1 S1 143.4(2) . . ?
C5 Mo1 S1 107.6(2) . . ?
C3 Mo1 S1 140.5(2) . . ?
C1 Mo1 S1 89.72(17) . . ?
C2 Mo1 S1 105.56(19) . . ?
C21 Mo1 S2 91.17(17) . . ?
C20 Mo1 S2 125.12(17) . . ?
C4 Mo1 S2 147.3(2) . . ?
C5 Mo1 S2 137.06(19) . . ?
C3 Mo1 S2 112.1(2) . . ?
C1 Mo1 S2 102.88(17) . . ?
C2 Mo1 S2 90.29(18) . . ?
S1 Mo1 S2 49.40(5) . . ?
C21 Mo1 Mn1 74.40(18) . . ?
C20 Mo1 Mn1 75.39(16) . . ?
C4 Mo1 Mn1 158.92(19) . . ?
C5 Mo1 Mn1 149.08(19) . . ?
C3 Mo1 Mn1 151.68(18) . . ?
C1 Mo1 Mn1 140.36(17) . . ?
C2 Mo1 Mn1 141.08(18) . . ?
S1 Mo1 Mn1 50.87(4) . . ?
S2 Mo1 Mn1 50.82(4) . . ?
S2 S1 Mn1 63.65(6) . . ?
S2 S1 Mo1 65.61(6) . . ?
Mn1 S1 Mo1 73.73(5) . . ?
S1 S2 Mn1 63.58(6) . . ?
S1 S2 Mo1 64.99(6) . . ?
Mn1 S2 Mo1 73.47(5) . . ?
C2 C1 C5 109.5(6) . . ?
C2 C1 Mo1 73.4(3) . . ?
C5 C1 Mo1 70.2(3) . . ?
C1 C2 C3 107.3(6) . . ?
C1 C2 Mo1 72.4(3) . . ?
C3 C2 Mo1 70.0(3) . . ?
C2 C3 C4 107.9(6) . . ?
C2 C3 Mo1 75.1(4) . . ?
C4 C3 Mo1 70.3(4) . . ?
C5 C4 C3 108.0(6) . . ?
C5 C4 Mo1 73.5(4) . . ?
C3 C4 Mo1 73.7(4) . . ?
C1 C5 C4 107.3(6) . . ?
C1 C5 Mo1 75.0(4) . . ?
C4 C5 Mo1 70.7(4) . . ?
O10 C10 Mn1 178.7(6) . . ?
O11 C11 Mn1 178.2(5) . . ?
O12 C12 Mn1 178.4(6) . . ?
O20 C20 Mo1 173.4(5) . . ?
O21 C21 Mo1 173.1(5) . . ?

loop_
_geom_bond_atom_site_label_1
_geom_bond_atom_site_label_2
_geom_bond_distance
_geom_bond_site_symmetry_2
_geom_bond_publ_flag
Mn1 C12 1.776(7) . ?
Mn1 C10 1.780(6) . ?
Mn1 C11 1.785(7) . ?
Mn1 S1 2.2968(16) . ?
Mn1 S2 2.2981(16) . ?
Mn1 Mo1 2.8421(10) . ?
Mo1 C21 1.977(6) . ?
Mo1 C20 1.985(6) . ?
Mo1 C4 2.250(7) . ?
Mo1 C5 2.286(6) . ?
Mo1 C3 2.293(6) . ?
Mo1 C1 2.346(6) . ?
Mo1 C2 2.358(6) . ?
Mo1 S1 2.4372(16) . ?
Mo1 S2 2.4492(16) . ?
S1 S2 2.042(2) . ?
C1 C2 1.384(8) . ?
C1 C5 1.387(8) . ?
C2 C3 1.398(9) . ?
C3 C4 1.403(9) . ?
C4 C5 1.395(9) . ?
C10 O10 1.148(6) . ?
C11 O11 1.153(6) . ?
C12 O12 1.154(7) . ?
C20 O20 1.145(6) . ?
C21 O21 1.149(6) . ?
